data_2010758
loop_
_publ_author_name
'Nesterov, Vladimir N.'
'Kislyi, Victor P.'
'Timofeeva, Tatiana V.'
'Antipin, Mikhail Yu.'
'Semenov, Victor V.'

_publ_section_title
;
 <i>trans</i>-1-Cyano-2-(2-methoxyphenyl)-1-nitroethylene
;
_journal_issue 3
_journal_name_full 'Acta Crystallographica Section C'
_journal_page_first e107
_journal_page_last e108
_journal_paper_doi 10.1107/S0108270100001864
_journal_volume 56
_journal_year 2000
_chemical_formula_sum 'C10 H8 N2 O3'
_chemical_formula_weight 204.18
_chemical_name_systematic
;
?
;
_space_group_IT_number 14
_symmetry_cell_setting monoclinic
_symmetry_space_group_name_Hall '-P 2ybc'
_symmetry_space_group_name_H-M 'P 1 21/c 1'
_audit_creation_method SHELXL-97
_cell_angle_alpha 90.00
_cell_angle_beta 111.148(14)
_cell_angle_gamma 90.00
_cell_formula_units_Z 4
_cell_length_a 7.1952(13)
_cell_length_b 17.356(3)
_cell_length_c 8.3298(16)
_cell_measurement_reflns_used 24
_cell_measurement_temperature 298(2)
_cell_measurement_theta_max 11
_cell_measurement_theta_min 10
_cell_volume 970.2(3)
_computing_cell_refinement P3
_computing_data_collection 'P3 (Siemens, 1989)'
_computing_data_reduction 'SHELXL97 (Sheldrick, 1997)'
_computing_publication_material 'SHELXL97 (Sheldrick, 1997)'
_computing_structure_refinement 'SHELXL97 (Sheldrick, 1997)'
_computing_structure_solution 'SHELXS97 (Sheldrick, 1990)'
_diffrn_ambient_temperature 298(2)
_diffrn_measured_fraction_theta_full 1.000
_diffrn_measured_fraction_theta_max 1.000
_diffrn_measurement_device_type 'Siemens P3/PC'
_diffrn_measurement_method /q/2/q
_diffrn_radiation_monochromator graphite
_diffrn_radiation_source 'fine-focus sealed tube'
_diffrn_radiation_type MoK\a
_diffrn_radiation_wavelength .71073
_diffrn_reflns_av_R_equivalents .021
_diffrn_reflns_av_sigmaI/netI .0417
_diffrn_reflns_limit_h_max 9
_diffrn_reflns_limit_h_min 0
_diffrn_reflns_limit_k_max 23
_diffrn_reflns_limit_k_min 0
_diffrn_reflns_limit_l_max 10
_diffrn_reflns_limit_l_min -11
_diffrn_reflns_number 2776
_diffrn_reflns_theta_full 29.06
_diffrn_reflns_theta_max 29.06
_diffrn_reflns_theta_min 2.35
_diffrn_standards_decay_% 5
_diffrn_standards_interval_count 98
_diffrn_standards_number 2
_exptl_absorpt_coefficient_mu .106
_exptl_absorpt_correction_type none
_exptl_crystal_colour light-yellow
_exptl_crystal_density_diffrn 1.398
_exptl_crystal_density_method 'not measured'
_exptl_crystal_description prosm
_exptl_crystal_F_000 424
_exptl_crystal_size_max .45
_exptl_crystal_size_mid .30
_exptl_crystal_size_min .25
_refine_diff_density_max .247
_refine_diff_density_min -.193
_refine_ls_extinction_coef .049(6)
_refine_ls_extinction_method SHELXL97
_refine_ls_goodness_of_fit_ref 1.112
_refine_ls_hydrogen_treatment constr
_refine_ls_matrix_type full
_refine_ls_number_parameters 137
_refine_ls_number_reflns 2592
_refine_ls_number_restraints 0
_refine_ls_restrained_S_all 1.112
_refine_ls_R_factor_all .106
_refine_ls_R_factor_gt .055
_refine_ls_shift/su_max <0.001
_refine_ls_shift/su_mean .000
_refine_ls_structure_factor_coef Fsqd
_refine_ls_weighting_details 'calc w = 1/[\s^2^(Fo^2^)+(0.0615P)^2^+0.0957P] where P = (Fo^2^+2Fc^2^)/3'
_refine_ls_weighting_scheme calc
_refine_ls_wR_factor_ref .140
_reflns_number_gt 1664
_reflns_number_total 2592
_reflns_threshold_expression I>2\s(I)
_cod_data_source_file qb0175.cif
_cod_data_source_block I
_cod_depositor_comments
;
The following automatic conversions were performed:
'_symmetry_cell_setting' value 'Monoclinic' changed to 'monoclinic'
according to '/home/saulius/struct/CIF-dictionaries/cif_core.dic'
dictionary named 'cif_core.dic' version 2.4.1 from 2010-06-29.

Automatic conversion script
Id: cif_fix_enum 1527 2010-12-29 10:47:43Z saulius 

The following automatic conversions were performed:

'_symmetry_cell_setting' value 'Monoclinic' changed to 'monoclinic'
according to /home/saulius/struct/CIF-dictionaries/cif_core.dic
dictionary named 'cif_core.dic' version 2.4.1 from 2010-06-29.

Automatic conversion script
Id: cif_fix_values 1715 2011-07-08 13:25:40Z adriana 
;
_cod_original_sg_symbol_H-M 'P 21/c'
_cod_database_code 2010758
_cod_database_fobs_code 2010758

loop_
_symmetry_equiv_pos_as_xyz
'x, y, z'
'-x, y+1/2, -z+1/2'
'-x, -y, -z'
'x, -y-1/2, z-1/2'

loop_
_atom_site_label
_atom_site_fract_x
_atom_site_fract_y
_atom_site_fract_z
_atom_site_U_iso_or_equiv
_atom_site_adp_type
_atom_site_calc_flag
_atom_site_refinement_flags
_atom_site_occupancy
_atom_site_disorder_assembly
_atom_site_disorder_group
_atom_site_type_symbol
O1 .8919(2) .56821(7) .29503(14) .0682(4) Uani d . 1 . . O
O2 .9569(2) .33299(7) .13498(18) .0702(4) Uani d . 1 . . O
O3 .8233(2) .28651(7) -.12090(19) .0765(4) Uani d . 1 . . O
N1 .8559(2) .33904(7) -.01625(19) .0504(4) Uani d . 1 . . N
N2 .5721(4) .41135(11) -.4071(2) .0912(6) Uani d . 1 . . N
C1 .7159(2) .54977(8) .00106(18) .0384(3) Uani d . 1 . . C
C2 .7712(2) .59941(9) .14553(19) .0448(4) Uani d . 1 . . C
C3 .7043(3) .67504(9) .1274(2) .0552(4) Uani d . 1 . . C
H3A .7416 .7077 .2222 .066 Uiso calc R 1 . . H
C4 .5825(3) .70139(9) -.0316(2) .0571(5) Uani d . 1 . . C
H4A .5373 .7520 -.0432 .069 Uiso calc R 1 . . H
C5 .5262(3) .65395(10) -.1742(2) .0559(4) Uani d . 1 . . C
H5A .4434 .6725 -.2807 .067 Uiso calc R 1 . . H
C6 .5930(2) .57938(9) -.15779(19) .0466(4) Uani d . 1 . . C
H6A .5557 .5478 -.2545 .056 Uiso calc R 1 . . H
C7 .7891(2) .47199(8) .02849(18) .0388(3) Uani d . 1 . . C
H7A .8660 .4602 .1420 .047 Uiso calc R 1 . . H
C8 .7650(2) .41398(8) -.08206(18) .0409(3) Uani d . 1 . . C
C9 .6585(3) .41243(10) -.2627(2) .0563(5) Uani d . 1 . . C
C10 .9523(4) .61460(13) .4490(2) .0882(7) Uani d . 1 . . C
H10A 1.0374 .5849 .5444 .132 Uiso calc R 1 . . H
H10B .8365 .6307 .4717 .132 Uiso calc R 1 . . H
H10C 1.0231 .6591 .4334 .132 Uiso calc R 1 . . H

loop_
_atom_site_aniso_label
_atom_site_aniso_U_11
_atom_site_aniso_U_22
_atom_site_aniso_U_33
_atom_site_aniso_U_12
_atom_site_aniso_U_13
_atom_site_aniso_U_23
O1 .0923(10) .0515(7) .0395(6) .0071(7) -.0021(6) -.0140(5)
O2 .0887(10) .0487(7) .0616(8) .0145(7) .0131(7) .0105(6)
O3 .0994(11) .0370(7) .0875(10) .0049(6) .0269(8) -.0164(6)
N1 .0582(8) .0338(7) .0595(9) .0000(6) .0216(7) .0001(6)
N2 .1381(17) .0702(12) .0465(9) .0079(12) .0107(10) -.0110(8)
C1 .0451(8) .0313(7) .0387(7) -.0033(6) .0151(6) -.0013(5)
C2 .0534(9) .0370(8) .0412(8) -.0027(6) .0137(7) -.0035(6)
C3 .0739(11) .0355(8) .0597(10) -.0052(8) .0283(9) -.0110(7)
C4 .0780(12) .0321(8) .0692(11) .0059(7) .0362(10) .0081(7)
C5 .0723(11) .0438(9) .0526(10) .0092(8) .0236(8) .0145(7)
C6 .0611(10) .0380(8) .0387(8) .0012(7) .0156(7) .0025(6)
C7 .0434(8) .0345(7) .0352(7) -.0031(6) .0103(6) -.0010(6)
C8 .0487(8) .0333(7) .0397(8) -.0016(6) .0147(6) .0000(6)
C9 .0784(12) .0411(9) .0453(9) .0001(8) .0175(9) -.0088(7)
C10 .1118(18) .0805(15) .0474(11) .0061(13) -.0011(11) -.0300(10)

loop_
_atom_type_symbol
_atom_type_description
_atom_type_scat_dispersion_real
_atom_type_scat_dispersion_imag
_atom_type_scat_source
C C .0033 .0016 'International Tables Vol C Tables 4.2.6.8 and 6.1.1.4'
H H .0000 .0000 'International Tables Vol C Tables 4.2.6.8 and 6.1.1.4'
N N .0061 .0033 'International Tables Vol C Tables 4.2.6.8 and 6.1.1.4'
O O .0106 .0060 'International Tables Vol C Tables 4.2.6.8 and 6.1.1.4'

loop_
_geom_angle_atom_site_label_1
_geom_angle_atom_site_label_2
_geom_angle_atom_site_label_3
_geom_angle
_geom_angle_publ_flag
C2 O1 C10 118.95(14) yes
O2 N1 O3 124.41(14) yes
O2 N1 C8 118.96(13) yes
O3 N1 C8 116.63(14) yes
C6 C1 C2 117.98(13) no
C6 C1 C7 124.51(13) yes
C2 C1 C7 117.51(13) yes
O1 C2 C3 124.26(14) no
O1 C2 C1 115.52(13) no
C3 C2 C1 120.22(14) no
C4 C3 C2 119.64(15) no
C3 C4 C5 121.14(15) no
C6 C5 C4 119.63(16) no
C5 C6 C1 121.40(15) no
C8 C7 C1 130.60(14) yes
C7 C8 C9 129.19(15) yes
C7 C8 N1 118.76(13) yes
C9 C8 N1 112.05(13) yes
N2 C9 C8 179.5(2) yes

loop_
_geom_bond_atom_site_label_1
_geom_bond_atom_site_label_2
_geom_bond_site_symmetry_1
_geom_bond_site_symmetry_2
_geom_bond_distance
_geom_bond_publ_flag
O1 C2 . . 1.3483(18) yes
O1 C10 . . 1.442(2) yes
O2 N1 . . 1.2106(18) yes
O3 N1 . . 1.2242(17) yes
N1 C8 . . 1.4701(19) yes
N2 C9 . . 1.138(2) yes
C1 C6 . . 1.397(2) no
C1 C2 . . 1.4153(19) no
C1 C7 . . 1.437(2) yes
C2 C3 . . 1.388(2) no
C3 C4 . . 1.376(3) no
C4 C5 . . 1.380(2) no
C5 C6 . . 1.370(2) no
C7 C8 . . 1.3328(19) yes
C8 C9 . . 1.421(2) yes

loop_
_geom_torsion_atom_site_label_1
_geom_torsion_atom_site_label_2
_geom_torsion_atom_site_label_3
_geom_torsion_atom_site_label_4
_geom_torsion
_geom_torsion_publ_flag
C10 O1 C2 C3 2.1(3) no
C10 O1 C2 C1 -178.88(18) no
C6 C1 C2 O1 -179.18(14) no
C7 C1 C2 O1 1.3(2) no
C6 C1 C2 C3 -.1(2) no
C7 C1 C2 C3 -179.64(15) no
O1 C2 C3 C4 179.49(16) no
C1 C2 C3 C4 .5(3) no
C2 C3 C4 C5 -.3(3) no
C3 C4 C5 C6 -.2(3) no
C4 C5 C6 C1 .6(3) no
C2 C1 C6 C5 -.5(2) no
C7 C1 C6 C5 179.04(16) no
C6 C1 C7 C8 1.9(3) no
C2 C1 C7 C8 -178.55(16) yes
C1 C7 C8 C9 .4(3) yes
C1 C7 C8 N1 -178.99(14) yes
O2 N1 C8 C7 -3.0(2) yes
O3 N1 C8 C7 177.13(15) yes
O2 N1 C8 C9 177.48(16) yes
O3 N1 C8 C9 -2.3(2) yes
C7 C8 C9 N2 -6E1(3) no
N1 C8 C9 N2 12E1(3) no
